data_4032119
loop_
_publ_author_name
'Filatov, Alexander S.'
'Knyazev, Nickolay A.'
'Molchanov, Alexander P.'
'Panikorovsky, Taras L.'
'Kostikov, Rafael R.'
'Larina, Anna G.'
'Boitsov, Vitali M.'
'Stepakov, Alexander V.'

_publ_section_title
;
 Synthesis of Functionalized 3-Spiro[cyclopropa[a]pyrrolizine]- and
 3-Spiro[3-azabicyclo[3.1.0]hexane]oxindoles from Cyclopropenes and
 Azomethine Ylides via [3 + 2]-Cycloaddition.
;
_journal_issue 2
_journal_name_full 'The Journal of organic chemistry'
_journal_page_first 959
_journal_page_last 975
_journal_paper_doi 10.1021/acs.joc.6b02505
_journal_volume 82
_journal_year 2017
_chemical_formula_moiety 'C34 H32 N2 O'
_chemical_formula_sum 'C34 H32 N2 O'
_chemical_formula_weight 484.61
_space_group_crystal_system monoclinic
_space_group_IT_number 14
_space_group_name_Hall '-P 2yn'
_space_group_name_H-M_alt 'P 1 21/n 1'
_symmetry_space_group_name_Hall '-P 2yn'
_symmetry_space_group_name_H-M 'P 1 21/n 1'
_atom_sites_solution_hydrogens geom
_atom_sites_solution_primary iterative
_audit_creation_date 2016-12-05
_audit_creation_method
;
Olex2 1.2
(compiled 2015.01.26 svn.r3150 for OlexSys, GUI svn.r4998)
;
_cell_angle_alpha 90
_cell_angle_beta 95.1831(13)
_cell_angle_gamma 90
_cell_formula_units_Z 4
_cell_length_a 11.15402(15)
_cell_length_b 17.9078(3)
_cell_length_c 12.87201(20)
_cell_measurement_reflns_used 7246
_cell_measurement_temperature 100(2)
_cell_measurement_theta_max 75.5430
_cell_measurement_theta_min 4.2160
_cell_volume 2560.59(7)
_computing_cell_refinement
;
CrysAlisPro, Agilent Technologies,
Version 1.171.37.35 (release 13-08-2014 CrysAlis171 .NET)
(compiled Aug 13 2014,18:06:01)
;
_computing_data_collection
;
CrysAlisPro, Agilent Technologies,
Version 1.171.37.35 (release 13-08-2014 CrysAlis171 .NET)
(compiled Aug 13 2014,18:06:01)
;
_computing_data_reduction
;
CrysAlisPro, Agilent Technologies,
Version 1.171.37.35 (release 13-08-2014 CrysAlis171 .NET)
(compiled Aug 13 2014,18:06:01)
;
_computing_molecular_graphics 'Olex2 (Dolomanov et al., 2009)'
_computing_publication_material 'Olex2 (Dolomanov et al., 2009)'
_computing_structure_refinement 'ShelXL (Sheldrick, 2008)'
_computing_structure_solution
;
Superflip (Palatinus & Chapuis, 2007;Palatinus & van der Lee, 2008;
Palatinus et al., 2012)
;
_diffrn_ambient_environment N~2~
_diffrn_ambient_temperature 100(2)
_diffrn_detector 'CCD plate'
_diffrn_detector_area_resol_mean 10.3829
_diffrn_detector_type Atlas
_diffrn_measured_fraction_theta_full 1.000
_diffrn_measured_fraction_theta_max 0.999
_diffrn_measurement_details
;
#__ type_ start__ end____ width___ exp.time_
  1 omega  -55.00   24.00   1.0000    3.0000
omega____ theta____ kappa____ phi______ frames
    -      -40.3787   77.0000  -30.0000 79

#__ type_ start__ end____ width___ exp.time_
  2 omega  -31.00   29.00   1.0000    3.0000
omega____ theta____ kappa____ phi______ frames
    -      -40.3787   38.0000  120.0000 60

#__ type_ start__ end____ width___ exp.time_
  3 omega  -43.00   35.00   1.0000    3.0000
omega____ theta____ kappa____ phi______ frames
    -      -40.3787   38.0000 -120.0000 78

#__ type_ start__ end____ width___ exp.time_
  4 omega  -42.00   -9.00   1.0000    3.0000
omega____ theta____ kappa____ phi______ frames
    -      -40.3787   38.0000 -150.0000 33

#__ type_ start__ end____ width___ exp.time_
  5 omega   39.00   78.00   1.0000    9.0000
omega____ theta____ kappa____ phi______ frames
    -      113.0000  -30.0000  150.0000 39

#__ type_ start__ end____ width___ exp.time_
  6 omega   38.00   85.00   1.0000    9.0000
omega____ theta____ kappa____ phi______ frames
    -      113.0000  -30.0000   30.0000 47

#__ type_ start__ end____ width___ exp.time_
  7 omega   35.00   67.00   1.0000    9.0000
omega____ theta____ kappa____ phi______ frames
    -      113.0000  -30.0000   90.0000 32

#__ type_ start__ end____ width___ exp.time_
  8 omega   49.00   91.00   1.0000    9.0000
omega____ theta____ kappa____ phi______ frames
    -      113.0000  -45.0000  120.0000 42

#__ type_ start__ end____ width___ exp.time_
  9 omega   45.00   90.00   1.0000    9.0000
omega____ theta____ kappa____ phi______ frames
    -      113.0000  -30.0000  -90.0000 45

#__ type_ start__ end____ width___ exp.time_
 10 omega   27.00   83.00   1.0000    9.0000
omega____ theta____ kappa____ phi______ frames
    -      113.0000    0.0000 -180.0000 56

#__ type_ start__ end____ width___ exp.time_
 11 omega   95.00  176.00   1.0000    9.0000
omega____ theta____ kappa____ phi______ frames
    -      113.0000    0.0000 -180.0000 81

#__ type_ start__ end____ width___ exp.time_
 12 omega   43.00   85.00   1.0000    9.0000
omega____ theta____ kappa____ phi______ frames
    -      113.0000  -45.0000  -30.0000 42

#__ type_ start__ end____ width___ exp.time_
 13 omega  142.00  167.00   1.0000    9.0000
omega____ theta____ kappa____ phi______ frames
    -      113.0000  112.0000  120.0000 25

#__ type_ start__ end____ width___ exp.time_
 14 omega  129.00  160.00   1.0000    9.0000
omega____ theta____ kappa____ phi______ frames
    -      113.0000  112.0000  -30.0000 31

#__ type_ start__ end____ width___ exp.time_
 15 omega   30.00   96.00   1.0000    9.0000
omega____ theta____ kappa____ phi______ frames
    -      113.0000  -95.0000  -90.0000 66

#__ type_ start__ end____ width___ exp.time_
 16 omega   54.00   82.00   1.0000    9.0000
omega____ theta____ kappa____ phi______ frames
    -      113.0000  -45.0000    0.0000 28

#__ type_ start__ end____ width___ exp.time_
 17 omega  -75.00  -38.00   1.0000    3.0000
omega____ theta____ kappa____ phi______ frames
    -      -40.3787  -57.0000  -30.0000 37

#__ type_ start__ end____ width___ exp.time_
 18 omega  -89.00  -10.00   1.0000    3.0000
omega____ theta____ kappa____ phi______ frames
    -      -40.3787  -77.0000   60.0000 79

#__ type_ start__ end____ width___ exp.time_
 19 omega   69.00  125.00   1.0000    3.0000
omega____ theta____ kappa____ phi______ frames
    -       40.3787  178.0000  -90.0000 56
;
_diffrn_measurement_device 'four-circle diffractometer'
_diffrn_measurement_device_type 'SuperNova, Dual, Cu at zero, Atlas'
_diffrn_measurement_method '\w scans'
_diffrn_orient_matrix_UB_11 0.0714201000
_diffrn_orient_matrix_UB_12 0.0591998000
_diffrn_orient_matrix_UB_13 0.0667373000
_diffrn_orient_matrix_UB_21 0.1013729000
_diffrn_orient_matrix_UB_22 -0.0036018000
_diffrn_orient_matrix_UB_23 -0.0735399000
_diffrn_orient_matrix_UB_31 -0.0620681000
_diffrn_orient_matrix_UB_32 0.0622994000
_diffrn_orient_matrix_UB_33 -0.0677334000
_diffrn_radiation_monochromator mirror
_diffrn_radiation_probe x-ray
_diffrn_radiation_type CuK\a
_diffrn_radiation_wavelength 1.54184
_diffrn_reflns_av_R_equivalents 0.0301
_diffrn_reflns_av_unetI/netI 0.0294
_diffrn_reflns_Laue_measured_fraction_full 1.000
_diffrn_reflns_Laue_measured_fraction_max 0.999
_diffrn_reflns_limit_h_max 12
_diffrn_reflns_limit_h_min -13
_diffrn_reflns_limit_k_max 22
_diffrn_reflns_limit_k_min -15
_diffrn_reflns_limit_l_max 15
_diffrn_reflns_limit_l_min -15
_diffrn_reflns_number 13152
_diffrn_reflns_point_group_measured_fraction_full 1.000
_diffrn_reflns_point_group_measured_fraction_max 0.999
_diffrn_reflns_theta_full 67.684
_diffrn_reflns_theta_max 72.495
_diffrn_reflns_theta_min 4.241
_diffrn_source 'sealed X-ray tube'
_diffrn_source_type 'SuperNova (Cu) X-ray Source'
_exptl_absorpt_coefficient_mu 0.582
_exptl_absorpt_correction_T_max 1.00000
_exptl_absorpt_correction_T_min 0.86037
_exptl_absorpt_correction_type multi-scan
_exptl_absorpt_process_details
;
CrysAlisPro, Agilent Technologies,
Version 1.171.37.35 (release 13-08-2014 CrysAlis171 .NET)
(compiled Aug 13 2014,18:06:01)
Empirical absorption correction using spherical harmonics,
 implemented in SCALE3 ABSPACK scaling algorithm.
;
_exptl_crystal_colour 'translucent colorless'
_exptl_crystal_density_diffrn 1.257
_exptl_crystal_description prism
_exptl_crystal_F_000 1032
_exptl_crystal_size_max 0.27
_exptl_crystal_size_mid 0.20
_exptl_crystal_size_min 0.18
_refine_diff_density_max 0.263
_refine_diff_density_min -0.216
_refine_diff_density_rms 0.042
_refine_ls_extinction_method none
_refine_ls_goodness_of_fit_ref 1.025
_refine_ls_hydrogen_treatment constr
_refine_ls_matrix_type full
_refine_ls_number_parameters 336
_refine_ls_number_reflns 5065
_refine_ls_number_restraints 0
_refine_ls_restrained_S_all 1.025
_refine_ls_R_factor_all 0.0447
_refine_ls_R_factor_gt 0.0398
_refine_ls_shift/su_max 0.000
_refine_ls_shift/su_mean 0.000
_refine_ls_structure_factor_coef Fsqd
_refine_ls_weighting_details 'w=1/[\s^2^(Fo^2^)+(0.0483P)^2^+0.9603P] where P=(Fo^2^+2Fc^2^)/3'
_refine_ls_weighting_scheme calc
_refine_ls_wR_factor_gt 0.0989
_refine_ls_wR_factor_ref 0.1028
_reflns_Friedel_coverage 0.000
_reflns_number_gt 4532
_reflns_number_total 5065
_reflns_threshold_expression 'I > 2\s(I)'
_cod_data_source_file jo6b02505_si_004.cif
_cod_data_source_block 103-427-5627_step-60
_cod_depositor_comments 'Adding full bibliography for 4032118--4032121.cif.'
_cod_original_cell_volume 2560.60(6)
_cod_database_code 4032119
_chemical_oxdiff_formula 'C34 H32 N2 O'
_shelx_space_group_comment
;
The symmetry employed for this shelxl refinement is uniquely defined
by the following loop, which should always be used as a source of
symmetry information in preference to the above space-group names.
They are only intended as comments.
;
_reflns_odcompleteness_completeness 99.90
_reflns_odcompleteness_iscentric 1
_reflns_odcompleteness_theta 72.42
_olex2_refinement_description
;
1. Fixed Uiso
 At 1.2 times of:
  All C(H) groups, All C(H,H) groups
 At 1.5 times of:
  All C(H,H,H) groups, All O(H) groups
2.a Ternary CH refined with riding coordinates:
 C6A(H6A), C2'(H2'), C1(H1A)
2.b Secondary CH2 refined with riding coordinates:
 C5(H5A,H5B), C4(H4A,H4B), C6(H6B,H6C)
2.c Aromatic/amide H refined with riding coordinates:
 C24(H24), C19(H19), C4'(H4'), C6'(H6'), C21(H21), C5'(H5'), C23(H23),
 C12(H12), C22(H22), C18(H18), C11(H11), C15(H15), C9(H9), C25(H25), C13(H13),
 C17(H17), C7'(H7'), C16(H16), C10(H10)
2.d Idealised Me refined as rotating group:
 C7(H7A,H7B,H7C)
2.e Idealised tetrahedral OH refined as rotating group:
 O1(H1)
;
_shelx_shelxl_version_number 2014/7
_olex2_submission_special_instructions 'No special instructions were received'

loop_
_space_group_symop_operation_xyz
'x, y, z'
'-x+1/2, y+1/2, -z+1/2'
'-x, -y, -z'
'x-1/2, -y-1/2, z-1/2'

loop_
_atom_site_label
_atom_site_type_symbol
_atom_site_fract_x
_atom_site_fract_y
_atom_site_fract_z
_atom_site_U_iso_or_equiv
_atom_site_adp_type
_atom_site_occupancy
_atom_site_site_symmetry_order
_atom_site_calc_flag
_atom_site_refinement_flags_posn
O1 O 0.30513(8) 0.69917(5) 0.32761(8) 0.0233(2) Uani 1 1 d .
H1 H 0.3159 0.7122 0.2681 0.035 Uiso 1 1 calc GR
N3 N 0.18237(9) 0.67031(6) 0.14656(8) 0.0163(2) Uani 1 1 d .
N1' N 0.32653(9) 0.56881(6) 0.30273(8) 0.0186(2) Uani 1 1 d .
C6A C 0.11124(10) 0.74037(7) 0.13461(10) 0.0169(2) Uani 1 1 d .
H6A H 0.1587 0.7814 0.1677 0.020 Uiso 1 1 calc R
C2' C 0.24577(10) 0.63027(7) 0.32455(10) 0.0167(2) Uani 1 1 d .
H2' H 0.2123 0.6214 0.3913 0.020 Uiso 1 1 calc R
C1 C -0.06883(10) 0.65761(7) 0.15969(9) 0.0146(2) Uani 1 1 d .
H1A H -0.0368 0.6329 0.1001 0.018 Uiso 1 1 calc R
C5 C 0.19131(12) 0.70634(8) -0.02700(10) 0.0227(3) Uani 1 1 d .
H5A H 0.1695 0.6929 -0.0992 0.027 Uiso 1 1 calc R
H5B H 0.2681 0.7321 -0.0218 0.027 Uiso 1 1 calc R
C24 C -0.11972(14) 0.56273(9) 0.47955(11) 0.0312(3) Uani 1 1 d .
H24 H -0.1677 0.5213 0.4892 0.037 Uiso 1 1 calc R
C19 C -0.27051(11) 0.67784(7) 0.23669(10) 0.0204(3) Uani 1 1 d .
H19 H -0.2333 0.7059 0.2912 0.024 Uiso 1 1 calc R
C4 C 0.19588(11) 0.63764(7) 0.04340(10) 0.0192(3) Uani 1 1 d .
H4A H 0.1307 0.6034 0.0228 0.023 Uiso 1 1 calc R
H4B H 0.2720 0.6116 0.0425 0.023 Uiso 1 1 calc R
C6 C 0.09325(12) 0.75444(7) 0.01625(10) 0.0212(3) Uani 1 1 d .
H6B H 0.0137 0.7389 -0.0122 0.025 Uiso 1 1 calc R
H6C H 0.1041 0.8068 0.0004 0.025 Uiso 1 1 calc R
C8 C -0.06772(10) 0.79814(7) 0.21714(10) 0.0168(2) Uani 1 1 d .
C1A C -0.00109(10) 0.72859(7) 0.19255(9) 0.0149(2) Uani 1 1 d .
C4' C 0.05984(11) 0.49363(7) 0.16171(9) 0.0184(3) Uani 1 1 d .
H4' H -0.0153 0.5116 0.1360 0.022 Uiso 1 1 calc R
C6B C 0.02065(10) 0.65779(6) 0.25771(9) 0.0136(2) Uani 1 1 d .
C14 C -0.20158(10) 0.64794(7) 0.16081(9) 0.0164(2) Uani 1 1 d .
C6' C 0.20138(13) 0.39169(7) 0.18782(10) 0.0243(3) Uani 1 1 d .
H6' H 0.2206 0.3419 0.1773 0.029 Uiso 1 1 calc R
C21 C 0.02247(12) 0.68581(7) 0.45044(10) 0.0200(3) Uani 1 1 d .
H21 H 0.0715 0.7269 0.4415 0.024 Uiso 1 1 calc R
C5' C 0.08891(13) 0.41828(7) 0.15022(10) 0.0226(3) Uani 1 1 d .
H5' H 0.0326 0.3858 0.1172 0.027 Uiso 1 1 calc R
C7A' C 0.25595(11) 0.51304(7) 0.25285(9) 0.0173(2) Uani 1 1 d .
C2 C 0.14290(10) 0.62469(7) 0.23335(9) 0.0142(2) Uani 1 1 d .
C23 C -0.08025(13) 0.60674(9) 0.56402(11) 0.0298(3) Uani 1 1 d .
H23 H -0.1014 0.5949 0.6303 0.036 Uiso 1 1 calc R
C12 C -0.10032(12) 0.90656(8) 0.32303(11) 0.0250(3) Uani 1 1 d .
H12 H -0.0809 0.9339 0.3837 0.030 Uiso 1 1 calc R
C20 C -0.01818(10) 0.64248(7) 0.36407(9) 0.0149(2) Uani 1 1 d .
C22 C -0.00925(13) 0.66838(8) 0.54935(10) 0.0254(3) Uani 1 1 d .
H22 H 0.0173 0.6983 0.6059 0.031 Uiso 1 1 calc R
C18 C -0.39388(12) 0.66589(8) 0.23105(11) 0.0255(3) Uani 1 1 d .
H18 H -0.4384 0.6857 0.2822 0.031 Uiso 1 1 calc R
C11 C -0.18919(12) 0.93207(8) 0.25003(12) 0.0271(3) Uani 1 1 d .
H11 H -0.2295 0.9764 0.2612 0.033 Uiso 1 1 calc R
C7 C 0.41894(11) 0.54853(8) 0.38468(11) 0.0254(3) Uani 1 1 d .
H7A H 0.4542 0.5930 0.4159 0.038 Uiso 1 1 calc GR
H7B H 0.4801 0.5196 0.3555 0.038 Uiso 1 1 calc GR
H7C H 0.3836 0.5196 0.4368 0.038 Uiso 1 1 calc GR
C15 C -0.26079(11) 0.60656(7) 0.07992(10) 0.0203(3) Uani 1 1 d .
H15 H -0.2168 0.5861 0.0289 0.024 Uiso 1 1 calc R
C9 C -0.15749(12) 0.82479(8) 0.14362(11) 0.0258(3) Uani 1 1 d .
H9 H -0.1772 0.7978 0.0828 0.031 Uiso 1 1 calc R
C25 C -0.08818(12) 0.58000(8) 0.38051(10) 0.0224(3) Uani 1 1 d .
H25 H -0.1141 0.5495 0.3245 0.027 Uiso 1 1 calc R
C13 C -0.03963(11) 0.84028(7) 0.30663(10) 0.0199(3) Uani 1 1 d .
H13 H 0.0205 0.8240 0.3562 0.024 Uiso 1 1 calc R
C17 C -0.45157(12) 0.62474(9) 0.15000(11) 0.0286(3) Uani 1 1 d .
H17 H -0.5343 0.6169 0.1466 0.034 Uiso 1 1 calc R
C3A' C 0.14431(10) 0.54133(7) 0.21185(9) 0.0153(2) Uani 1 1 d .
C7' C 0.28593(12) 0.43825(7) 0.24101(10) 0.0220(3) Uani 1 1 d .
H7' H 0.3604 0.4199 0.2679 0.026 Uiso 1 1 calc R
C16 C -0.38471(12) 0.59546(8) 0.07438(11) 0.0267(3) Uani 1 1 d .
H16 H -0.4228 0.5682 0.0194 0.032 Uiso 1 1 calc R
C10 C -0.21765(13) 0.89108(8) 0.16013(12) 0.0309(3) Uani 1 1 d .
H10 H -0.2773 0.9080 0.1105 0.037 Uiso 1 1 calc R

loop_
_atom_site_aniso_label
_atom_site_aniso_U_11
_atom_site_aniso_U_22
_atom_site_aniso_U_33
_atom_site_aniso_U_23
_atom_site_aniso_U_13
_atom_site_aniso_U_12
O1 0.0196(4) 0.0205(5) 0.0284(5) -0.0001(4) -0.0053(4) -0.0034(4)
N3 0.0148(5) 0.0174(5) 0.0170(5) 0.0027(4) 0.0028(4) 0.0002(4)
N1' 0.0133(5) 0.0202(5) 0.0219(5) 0.0023(4) -0.0001(4) 0.0023(4)
C6A 0.0148(5) 0.0165(6) 0.0192(6) 0.0022(5) 0.0005(4) -0.0009(4)
C2' 0.0123(5) 0.0188(6) 0.0186(6) 0.0007(5) -0.0008(4) 0.0005(4)
C1 0.0133(5) 0.0179(6) 0.0126(5) 0.0002(4) 0.0007(4) -0.0002(4)
C5 0.0221(6) 0.0277(7) 0.0191(6) 0.0053(5) 0.0058(5) -0.0023(5)
C24 0.0320(7) 0.0373(8) 0.0247(7) 0.0053(6) 0.0043(6) -0.0139(6)
C19 0.0160(6) 0.0248(6) 0.0199(6) 0.0007(5) -0.0003(5) 0.0008(5)
C4 0.0178(6) 0.0241(6) 0.0163(6) 0.0022(5) 0.0042(4) 0.0009(5)
C6 0.0221(6) 0.0227(6) 0.0192(6) 0.0064(5) 0.0033(5) -0.0002(5)
C8 0.0129(5) 0.0167(6) 0.0208(6) 0.0029(5) 0.0008(4) -0.0005(4)
C1A 0.0139(5) 0.0161(6) 0.0144(6) 0.0014(4) -0.0011(4) -0.0009(4)
C4' 0.0216(6) 0.0206(6) 0.0128(5) -0.0004(5) -0.0006(4) -0.0002(5)
C6B 0.0118(5) 0.0145(5) 0.0142(6) 0.0004(4) -0.0005(4) 0.0000(4)
C14 0.0135(5) 0.0192(6) 0.0159(6) 0.0053(4) -0.0017(4) -0.0011(4)
C6' 0.0389(8) 0.0180(6) 0.0167(6) -0.0004(5) 0.0063(5) 0.0054(5)
C21 0.0222(6) 0.0190(6) 0.0185(6) 0.0000(5) -0.0006(5) 0.0007(5)
C5' 0.0340(7) 0.0196(6) 0.0139(6) -0.0024(5) 0.0007(5) -0.0029(5)
C7A' 0.0172(5) 0.0202(6) 0.0151(6) 0.0026(5) 0.0045(4) 0.0009(5)
C2 0.0125(5) 0.0166(6) 0.0134(5) 0.0005(4) 0.0005(4) -0.0007(4)
C23 0.0318(7) 0.0431(8) 0.0153(6) 0.0053(6) 0.0064(5) -0.0016(6)
C12 0.0257(6) 0.0216(6) 0.0272(7) -0.0032(5) -0.0005(5) 0.0026(5)
C20 0.0119(5) 0.0183(6) 0.0143(6) 0.0018(4) -0.0001(4) 0.0035(4)
C22 0.0308(7) 0.0294(7) 0.0156(6) -0.0048(5) -0.0006(5) 0.0040(6)
C18 0.0164(6) 0.0345(7) 0.0261(7) 0.0056(6) 0.0043(5) 0.0030(5)
C11 0.0223(6) 0.0205(6) 0.0380(8) 0.0005(6) 0.0000(6) 0.0078(5)
C7 0.0167(6) 0.0283(7) 0.0301(7) 0.0055(6) -0.0041(5) 0.0025(5)
C15 0.0205(6) 0.0250(6) 0.0150(6) 0.0033(5) -0.0004(5) -0.0039(5)
C9 0.0277(7) 0.0225(7) 0.0252(7) -0.0002(5) -0.0083(5) 0.0029(5)
C25 0.0228(6) 0.0262(7) 0.0177(6) 0.0000(5) -0.0005(5) -0.0065(5)
C13 0.0166(5) 0.0201(6) 0.0222(6) 0.0012(5) -0.0027(5) 0.0017(5)
C17 0.0133(6) 0.0399(8) 0.0316(7) 0.0106(6) -0.0025(5) -0.0058(5)
C3A' 0.0169(5) 0.0170(6) 0.0125(5) 0.0019(4) 0.0037(4) 0.0012(4)
C7' 0.0244(6) 0.0215(6) 0.0207(6) 0.0030(5) 0.0050(5) 0.0078(5)
C16 0.0232(6) 0.0333(7) 0.0218(7) 0.0057(6) -0.0082(5) -0.0105(6)
C10 0.0263(7) 0.0258(7) 0.0377(8) 0.0034(6) -0.0120(6) 0.0073(6)

loop_
_atom_type_symbol
_atom_type_description
_atom_type_scat_dispersion_real
_atom_type_scat_dispersion_imag
_atom_type_scat_source
C C 0.0181 0.0091 'International Tables Vol C Tables 4.2.6.8 and 6.1.1.4'
H H 0.0000 0.0000 'International Tables Vol C Tables 4.2.6.8 and 6.1.1.4'
N N 0.0311 0.0180 'International Tables Vol C Tables 4.2.6.8 and 6.1.1.4'
O O 0.0492 0.0322 'International Tables Vol C Tables 4.2.6.8 and 6.1.1.4'

loop_
_geom_angle_atom_site_label_1
_geom_angle_atom_site_label_2
_geom_angle_atom_site_label_3
_geom_angle
C2' O1 H1 109.5
C4 N3 C6A 109.86(9)
C4 N3 C2 121.51(10)
C2 N3 C6A 110.57(9)
C7A' N1' C2' 107.18(9)
C7A' N1' C7 119.35(11)
C7 N1' C2' 117.18(10)
N3 C6A H6A 109.0
N3 C6A C6 105.15(10)
N3 C6A C1A 106.64(9)
C6 C6A H6A 109.0
C1A C6A H6A 109.0
C1A C6A C6 117.77(10)
O1 C2' N1' 111.73(10)
O1 C2' H2' 109.6
O1 C2' C2 112.92(10)
N1' C2' H2' 109.6
N1' C2' C2 103.27(9)
C2 C2' H2' 109.6
C1A C1 H1A 112.8
C1A C1 C6B 59.98(7)
C6B C1 H1A 112.8
C14 C1 H1A 112.8
C14 C1 C1A 124.30(10)
C14 C1 C6B 124.33(10)
H5A C5 H5B 109.1
C4 C5 H5A 111.2
C4 C5 H5B 111.2
C4 C5 C6 102.92(10)
C6 C5 H5A 111.2
C6 C5 H5B 111.2
C23 C24 H24 119.8
C23 C24 C25 120.43(13)
C25 C24 H24 119.8
C14 C19 H19 119.7
C18 C19 H19 119.7
C18 C19 C14 120.53(12)
N3 C4 C5 102.41(10)
N3 C4 H4A 111.3
N3 C4 H4B 111.3
C5 C4 H4A 111.3
C5 C4 H4B 111.3
H4A C4 H4B 109.2
C6A C6 H6B 111.1
C6A C6 H6C 111.1
C5 C6 C6A 103.51(10)
C5 C6 H6B 111.1
C5 C6 H6C 111.1
H6B C6 H6C 109.0
C9 C8 C1A 118.64(11)
C13 C8 C1A 123.20(11)
C13 C8 C9 118.03(12)
C1 C1A C6A 112.86(10)
C1 C1A C6B 60.57(7)
C8 C1A C6A 115.59(10)
C8 C1A C1 120.69(10)
C8 C1A C6B 129.12(10)
C6B C1A C6A 106.62(9)
C5' C4' H4' 120.4
C3A' C4' H4' 120.4
C3A' C4' C5' 119.27(12)
C1 C6B C2 110.63(9)
C1A C6B C1 59.45(7)
C1A C6B C2 107.84(9)
C20 C6B C1 122.02(10)
C20 C6B C1A 127.53(10)
C20 C6B C2 116.65(9)
C19 C14 C1 124.70(11)
C15 C14 C1 117.25(11)
C15 C14 C19 118.05(11)
C5' C6' H6' 119.4
C5' C6' C7' 121.14(12)
C7' C6' H6' 119.4
C20 C21 H21 119.5
C22 C21 H21 119.5
C22 C21 C20 120.92(12)
C4' C5' H5' 119.8
C6' C5' C4' 120.34(12)
C6' C5' H5' 119.8
N1' C7A' C3A' 111.12(11)
C7' C7A' N1' 127.53(12)
C7' C7A' C3A' 121.35(12)
N3 C2 C2' 106.37(9)
N3 C2 C6B 105.61(9)
N3 C2 C3A' 113.31(9)
C6B C2 C2' 115.03(10)
C3A' C2 C2' 100.37(9)
C3A' C2 C6B 115.98(10)
C24 C23 H23 120.2
C22 C23 C24 119.60(13)
C22 C23 H23 120.2
C11 C12 H12 119.7
C11 C12 C13 120.53(13)
C13 C12 H12 119.7
C21 C20 C6B 121.71(11)
C25 C20 C6B 119.91(11)
C25 C20 C21 118.15(11)
C21 C22 H22 119.9
C23 C22 C21 120.13(13)
C23 C22 H22 119.9
C19 C18 H18 119.6
C17 C18 C19 120.76(13)
C17 C18 H18 119.6
C12 C11 H11 120.3
C12 C11 C10 119.37(13)
C10 C11 H11 120.3
N1' C7 H7A 109.5
N1' C7 H7B 109.5
N1' C7 H7C 109.5
H7A C7 H7B 109.5
H7A C7 H7C 109.5
H7B C7 H7C 109.5
C14 C15 H15 119.5
C16 C15 C14 121.01(12)
C16 C15 H15 119.5
C8 C9 H9 119.5
C10 C9 C8 120.95(13)
C10 C9 H9 119.5
C24 C25 C20 120.74(12)
C24 C25 H25 119.6
C20 C25 H25 119.6
C8 C13 C12 120.85(12)
C8 C13 H13 119.6
C12 C13 H13 119.6
C18 C17 H17 120.4
C16 C17 C18 119.22(12)
C16 C17 H17 120.4
C4' C3A' C7A' 119.70(11)
C4' C3A' C2 132.25(11)
C7A' C3A' C2 108.05(10)
C6' C7' C7A' 118.13(12)
C6' C7' H7' 120.9
C7A' C7' H7' 120.9
C15 C16 H16 119.8
C17 C16 C15 120.42(13)
C17 C16 H16 119.8
C11 C10 C9 120.26(12)
C11 C10 H10 119.9
C9 C10 H10 119.9

loop_
_geom_bond_atom_site_label_1
_geom_bond_atom_site_label_2
_geom_bond_distance
O1 H1 0.8200
O1 C2' 1.3993(15)
N3 C6A 1.4850(15)
N3 C4 1.4712(16)
N3 C2 1.4826(15)
N1' C2' 1.4653(15)
N1' C7A' 1.3922(16)
N1' C7 1.4527(16)
C6A H6A 0.9800
C6A C6 1.5393(17)
C6A C1A 1.5295(16)
C2' H2' 0.9800
C2' C2 1.5688(15)
C1 H1A 0.9800
C1 C1A 1.5191(16)
C1 C6B 1.5363(15)
C1 C14 1.4922(15)
C5 H5A 0.9700
C5 H5B 0.9700
C5 C4 1.5260(17)
C5 C6 1.5357(18)
C24 H24 0.9300
C24 C23 1.382(2)
C24 C25 1.3877(19)
C19 H19 0.9300
C19 C14 1.4027(18)
C19 C18 1.3879(17)
C4 H4A 0.9700
C4 H4B 0.9700
C6 H6B 0.9700
C6 H6C 0.9700
C8 C1A 1.4988(17)
C8 C9 1.3982(17)
C8 C13 1.3890(18)
C1A C6B 1.5273(16)
C4' H4' 0.9300
C4' C5' 1.3987(18)
C4' C3A' 1.3871(17)
C6B C2 1.5448(15)
C6B C20 1.4981(16)
C14 C15 1.3947(17)
C6' H6' 0.9300
C6' C5' 1.387(2)
C6' C7' 1.392(2)
C21 H21 0.9300
C21 C20 1.3974(17)
C21 C22 1.3874(19)
C5' H5' 0.9300
C7A' C3A' 1.4024(17)
C7A' C7' 1.3922(18)
C2 C3A' 1.5187(16)
C23 H23 0.9300
C23 C22 1.381(2)
C12 H12 0.9300
C12 C11 1.3805(19)
C12 C13 1.3920(18)
C20 C25 1.3915(18)
C22 H22 0.9300
C18 H18 0.9300
C18 C17 1.387(2)
C11 H11 0.9300
C11 C10 1.383(2)
C7 H7A 0.9600
C7 H7B 0.9600
C7 H7C 0.9600
C15 H15 0.9300
C15 C16 1.3919(18)
C9 H9 0.9300
C9 C10 1.389(2)
C25 H25 0.9300
C13 H13 0.9300
C17 H17 0.9300
C17 C16 1.382(2)
C7' H7' 0.9300
C16 H16 0.9300
C10 H10 0.9300
